data_7030144
loop_
_publ_author_name
'Delgado, Patricia'
'Gonz\'alez-Prieto, Rodrigo'
'Jim\'enez-Aparicio, Reyes'
'Perles, Josefina'
'Priego, Jos\'e L'
'Torres, Rosario M.'

_publ_section_title
;
 Comparative study of different methods for the preparation of
 tetraamidato- and tetracarboxylatodiruthenium compounds. Structural and
 magnetic characterization.
;
_journal_issue 38
_journal_name_full 'Dalton transactions (Cambridge, England : 2003)'
_journal_page_first 11866
_journal_page_last 11874
_journal_paper_doi 10.1039/c2dt30939d
_journal_volume 41
_journal_year 2012
_chemical_formula_sum 'C32 H28 Cl O8 Ru2'
_chemical_formula_weight 778.13
_space_group_IT_number 15
_symmetry_cell_setting monoclinic
_symmetry_Int_Tables_number 15
_symmetry_space_group_name_Hall '-C 2yc'
_symmetry_space_group_name_H-M 'C 1 2/c 1'
_atom_sites_solution_hydrogens difmap
_atom_sites_solution_primary direct
_atom_sites_solution_secondary difmap
_audit_creation_method SHELXL-97
_cell_angle_alpha 90.00
_cell_angle_beta 107.9600(10)
_cell_angle_gamma 90.00
_cell_formula_units_Z 4
_cell_length_a 17.9970(14)
_cell_length_b 13.7574(10)
_cell_length_c 13.0173(10)
_cell_measurement_reflns_used 7421
_cell_measurement_temperature 293(2)
_cell_measurement_theta_max 28.80
_cell_measurement_theta_min 2.26
_cell_volume 3065.9(4)
_computing_structure_refinement 'SHELXL-97 (Sheldrick, 2008)'
_computing_structure_solution 'SHELXS-97 (Sheldrick, 2008)'
_diffrn_ambient_temperature 293(2)
_diffrn_measured_fraction_theta_full 1.000
_diffrn_measured_fraction_theta_max 0.928
_diffrn_radiation_monochromator graphite
_diffrn_radiation_type MoK\a
_diffrn_radiation_wavelength 0.71073
_diffrn_reflns_av_R_equivalents 0.0263
_diffrn_reflns_av_sigmaI/netI 0.0246
_diffrn_reflns_limit_h_max 24
_diffrn_reflns_limit_h_min -20
_diffrn_reflns_limit_k_max 18
_diffrn_reflns_limit_k_min -18
_diffrn_reflns_limit_l_max 17
_diffrn_reflns_limit_l_min -17
_diffrn_reflns_number 14399
_diffrn_reflns_theta_full 25.00
_diffrn_reflns_theta_max 29.06
_diffrn_reflns_theta_min 1.90
_diffrn_source 'fine-focus sealed tube'
_exptl_absorpt_coefficient_mu 1.122
_exptl_absorpt_correction_T_max 0.9256
_exptl_absorpt_correction_T_min 0.7015
_exptl_absorpt_correction_type multi-scan
_exptl_absorpt_process_details sadabs
_exptl_crystal_colour brown
_exptl_crystal_density_diffrn 1.686
_exptl_crystal_density_method 'not measured'
_exptl_crystal_description prismatic
_exptl_crystal_F_000 1556
_exptl_crystal_size_max 0.34
_exptl_crystal_size_mid 0.16
_exptl_crystal_size_min 0.07
_refine_diff_density_max 0.594
_refine_diff_density_min -0.298
_refine_diff_density_rms 0.073
_refine_ls_extinction_method none
_refine_ls_goodness_of_fit_ref 1.072
_refine_ls_hydrogen_treatment mixed
_refine_ls_matrix_type full
_refine_ls_number_parameters 251
_refine_ls_number_reflns 3817
_refine_ls_number_restraints 12
_refine_ls_restrained_S_all 1.073
_refine_ls_R_factor_all 0.0309
_refine_ls_R_factor_gt 0.0222
_refine_ls_shift/su_max 0.005
_refine_ls_shift/su_mean 0.000
_refine_ls_structure_factor_coef Fsqd
_refine_ls_weighting_details 'calc w=1/[\s^2^(Fo^2^)+(0.0247P)^2^+2.1236P] where P=(Fo^2^+2Fc^2^)/3'
_refine_ls_weighting_scheme calc
_refine_ls_wR_factor_gt 0.0505
_refine_ls_wR_factor_ref 0.0549
_reflns_number_gt 3244
_reflns_number_total 3817
_reflns_threshold_expression >2sigma(I)
_cod_data_source_file c2dt30939d.txt
_cod_data_source_block pdm67
_cod_original_sg_symbol_H-M 'C 2/c'
_cod_database_code 7030144

loop_
_symmetry_equiv_pos_as_xyz
'x, y, z'
'-x, y, -z+1/2'
'x+1/2, y+1/2, z'
'-x+1/2, y+1/2, -z+1/2'
'-x, -y, -z'
'x, -y, z-1/2'
'-x+1/2, -y+1/2, -z'
'x+1/2, -y+1/2, z-1/2'

loop_
_atom_site_label
_atom_site_type_symbol
_atom_site_fract_x
_atom_site_fract_y
_atom_site_fract_z
_atom_site_U_iso_or_equiv
_atom_site_adp_type
_atom_site_occupancy
_atom_site_symmetry_multiplicity
_atom_site_calc_flag
_atom_site_refinement_flags
C1 C 0.85808(11) 1.05868(14) 0.39402(15) 0.0254(4) Uani 1 1 d .
C2 C 0.78123(11) 1.09896(15) 0.33095(15) 0.0276(4) Uani 1 1 d .
C3 C 0.74752(14) 1.16706(18) 0.38164(19) 0.0415(5) Uani 1 1 d D
C4 C 0.67743(15) 1.2110(2) 0.3284(2) 0.0495(6) Uani 1 1 d D
C5 C 0.64012(15) 1.1871(2) 0.2225(2) 0.0496(6) Uani 1 1 d D
C6 C 0.67265(14) 1.1186(2) 0.17167(19) 0.0460(6) Uani 1 1 d D
C7 C 0.74305(12) 1.07257(17) 0.22327(16) 0.0341(5) Uani 1 1 d .
C8 C 0.77165(18) 0.9968(3) 0.1605(2) 0.0550(7) Uani 1 1 d D
C9 C 0.92763(15) 0.74082(16) 0.59290(17) 0.0394(5) Uani 1 1 d .
C10 C 0.8597(2) 0.7367(2) 0.6198(3) 0.0644(8) Uani 1 1 d D
C11 C 0.8328(3) 0.6465(3) 0.6438(3) 0.0896(13) Uani 1 1 d D
C12 C 0.8753(3) 0.5648(3) 0.6432(3) 0.0840(12) Uani 1 1 d D
C13 C 0.9433(2) 0.5699(2) 0.6199(2) 0.0653(9) Uani 1 1 d D
C14 C 0.97146(16) 0.65714(17) 0.59251(18) 0.0468(6) Uani 1 1 d .
C15 C 1.0473(2) 0.6590(3) 0.5665(4) 0.0737(10) Uani 1 1 d D
C20 C 0.95172(12) 0.83641(15) 0.55989(15) 0.0297(4) Uani 1 1 d .
Cl1 Cl 1.0000 1.12731(5) 0.7500 0.02791(14) Uani 1 2 d S
H3 H 0.7752(14) 1.1833(18) 0.452(2) 0.050(7) Uiso 1 1 d D
H4 H 0.6565(16) 1.2545(19) 0.365(2) 0.061(8) Uiso 1 1 d D
H5 H 0.5942(14) 1.2152(18) 0.187(2) 0.049(7) Uiso 1 1 d D
H6 H 0.6464(15) 1.104(2) 0.100(2) 0.058(8) Uiso 1 1 d D
H10 H 0.8304(17) 0.7937(19) 0.618(2) 0.063(9) Uiso 1 1 d D
H11 H 0.785(2) 0.651(3) 0.654(4) 0.118(16) Uiso 1 1 d D
H12 H 0.859(2) 0.503(2) 0.666(3) 0.100(12) Uiso 1 1 d D
H13 H 0.9750(19) 0.511(2) 0.623(3) 0.084(11) Uiso 1 1 d D
H8A H 0.8189(18) 1.016(2) 0.148(3) 0.074(10) Uiso 1 1 d D
H15A H 1.038(2) 0.670(3) 0.489(3) 0.097(12) Uiso 1 1 d D
H8B H 0.733(2) 0.989(3) 0.091(3) 0.095(12) Uiso 1 1 d D
H15B H 1.081(2) 0.709(3) 0.607(3) 0.117(16) Uiso 1 1 d .
H8C H 0.7836(19) 0.936(2) 0.198(3) 0.079(11) Uiso 1 1 d .
H15C H 1.074(2) 0.596(3) 0.585(3) 0.128(15) Uiso 1 1 d D
O1 O 0.88479(8) 1.07911(10) 0.49457(10) 0.0290(3) Uani 1 1 d .
O2 O 1.10393(8) 0.99222(11) 0.65398(10) 0.0294(3) Uani 1 1 d .
O3 O 1.03247(9) 1.16085(10) 0.52861(10) 0.0304(3) Uani 1 1 d .
O4 O 0.95441(8) 0.91006(10) 0.61916(10) 0.0295(3) Uani 1 1 d .
Ru1 Ru 0.994433(8) 1.036351(10) 0.576303(11) 0.02070(5) Uani 1 1 d .

loop_
_atom_site_aniso_label
_atom_site_aniso_U_11
_atom_site_aniso_U_22
_atom_site_aniso_U_33
_atom_site_aniso_U_23
_atom_site_aniso_U_13
_atom_site_aniso_U_12
C1 0.0242(9) 0.0273(10) 0.0234(9) 0.0014(7) 0.0054(7) 0.0000(8)
C2 0.0251(10) 0.0293(10) 0.0260(9) 0.0023(8) 0.0044(7) 0.0030(8)
C3 0.0374(13) 0.0460(14) 0.0347(12) -0.0082(10) 0.0016(9) 0.0099(10)
C4 0.0419(14) 0.0504(15) 0.0500(14) -0.0074(12) 0.0050(11) 0.0200(12)
C5 0.0396(14) 0.0534(16) 0.0472(14) 0.0089(12) 0.0005(11) 0.0183(12)
C6 0.0376(13) 0.0622(16) 0.0302(11) 0.0037(11) -0.0014(10) 0.0110(12)
C7 0.0298(11) 0.0427(12) 0.0283(10) 0.0022(9) 0.0065(8) 0.0043(9)
C8 0.0444(16) 0.080(2) 0.0334(13) -0.0179(14) 0.0011(11) 0.0159(15)
C9 0.0555(15) 0.0354(12) 0.0272(10) 0.0001(9) 0.0126(10) -0.0132(11)
C10 0.076(2) 0.0568(19) 0.073(2) 0.0072(15) 0.0423(18) -0.0140(17)
C11 0.100(3) 0.089(3) 0.096(3) 0.015(2) 0.053(2) -0.038(2)
C12 0.120(3) 0.058(2) 0.067(2) 0.0162(17) 0.017(2) -0.041(2)
C13 0.101(3) 0.0369(15) 0.0445(15) 0.0068(12) 0.0032(16) -0.0120(17)
C14 0.0664(17) 0.0344(12) 0.0310(11) 0.0018(9) 0.0023(11) -0.0059(12)
C15 0.076(2) 0.056(2) 0.086(3) 0.0098(19) 0.021(2) 0.0200(18)
C20 0.0327(11) 0.0304(11) 0.0253(9) 0.0000(8) 0.0077(8) -0.0031(9)
Cl1 0.0401(4) 0.0272(3) 0.0187(3) 0.000 0.0124(3) 0.000
O1 0.0265(7) 0.0374(8) 0.0214(6) -0.0028(6) 0.0048(5) 0.0066(6)
O2 0.0259(7) 0.0386(8) 0.0211(6) -0.0037(6) 0.0032(5) 0.0065(6)
O3 0.0428(8) 0.0262(7) 0.0242(6) -0.0026(5) 0.0131(6) -0.0062(6)
O4 0.0384(8) 0.0285(7) 0.0248(6) 0.0000(5) 0.0145(6) -0.0038(6)
Ru1 0.02211(8) 0.02339(9) 0.01592(8) -0.00085(5) 0.00485(5) 0.00131(6)

loop_
_atom_type_symbol
_atom_type_description
_atom_type_scat_dispersion_real
_atom_type_scat_dispersion_imag
_atom_type_scat_source
C C 0.0033 0.0016 'International Tables Vol C Tables 4.2.6.8 and 6.1.1.4'
H H 0.0000 0.0000 'International Tables Vol C Tables 4.2.6.8 and 6.1.1.4'
O O 0.0106 0.0060 'International Tables Vol C Tables 4.2.6.8 and 6.1.1.4'
Cl Cl 0.1484 0.1585 'International Tables Vol C Tables 4.2.6.8 and 6.1.1.4'
Ru Ru -1.2594 0.8363 'International Tables Vol C Tables 4.2.6.8 and 6.1.1.4'

loop_
_geom_angle_atom_site_label_1
_geom_angle_atom_site_label_2
_geom_angle_atom_site_label_3
_geom_angle
_geom_angle_site_symmetry_1
_geom_angle_site_symmetry_3
O2 C1 O1 122.37(17) 5_776 .
O2 C1 C2 119.09(16) 5_776 .
O1 C1 C2 118.50(17) . .
C3 C2 C7 119.83(19) . .
C3 C2 C1 117.33(17) . .
C7 C2 C1 122.82(18) . .
C4 C3 C2 121.5(2) . .
C4 C3 H3 121.5(16) . .
C2 C3 H3 117.0(16) . .
C5 C4 C3 119.3(2) . .
C5 C4 H4 121.6(18) . .
C3 C4 H4 119.2(18) . .
C4 C5 C6 119.7(2) . .
C4 C5 H5 120.0(17) . .
C6 C5 H5 120.3(17) . .
C5 C6 C7 122.5(2) . .
C5 C6 H6 117.8(17) . .
C7 C6 H6 119.6(17) . .
C6 C7 C2 117.2(2) . .
C6 C7 C8 117.7(2) . .
C2 C7 C8 125.1(2) . .
C7 C8 H8A 111.6(19) . .
C7 C8 H8B 109(2) . .
H8A C8 H8B 107(3) . .
C7 C8 H8C 113(2) . .
H8A C8 H8C 105(3) . .
H8B C8 H8C 111(3) . .
C10 C9 C14 121.0(2) . .
C10 C9 C20 118.1(2) . .
C14 C9 C20 120.8(2) . .
C9 C10 C11 119.3(3) . .
C9 C10 H10 119.9(18) . .
C11 C10 H10 120.7(19) . .
C12 C11 C10 119.7(4) . .
C12 C11 H11 127(3) . .
C10 C11 H11 113(3) . .
C13 C12 C11 120.5(3) . .
C13 C12 H12 119(2) . .
C11 C12 H12 120(2) . .
C12 C13 C14 122.0(3) . .
C12 C13 H13 120(2) . .
C14 C13 H13 118(2) . .
C13 C14 C9 117.4(3) . .
C13 C14 C15 120.0(3) . .
C9 C14 C15 122.7(2) . .
C14 C15 H15A 111(2) . .
C14 C15 H15B 111(3) . .
H15A C15 H15B 110(3) . .
C14 C15 H15C 111(3) . .
H15A C15 H15C 107(3) . .
H15B C15 H15C 108(3) . .
O4 C20 O3 123.53(18) . 5_776
O4 C20 C9 119.41(17) . .
O3 C20 C9 117.04(17) 5_776 .
Ru1 Cl1 Ru1 121.45(3) 2_756 .
C1 O1 Ru1 118.24(12) . .
C1 O2 Ru1 120.79(12) 5_776 .
C20 O3 Ru1 119.86(12) 5_776 .
C20 O4 Ru1 117.99(12) . .
O2 Ru1 O3 92.19(6) . .
O2 Ru1 O1 178.44(5) . .
O3 Ru1 O1 87.69(6) . .
O2 Ru1 O4 88.80(6) . .
O3 Ru1 O4 178.13(5) . .
O1 Ru1 O4 91.28(6) . .
O2 Ru1 Ru1 88.28(4) . 5_776
O3 Ru1 Ru1 88.57(4) . 5_776
O1 Ru1 Ru1 90.16(4) . 5_776
O4 Ru1 Ru1 89.88(4) . 5_776
O2 Ru1 Cl1 86.45(4) . .
O3 Ru1 Cl1 86.10(4) . .
O1 Ru1 Cl1 95.09(4) . .
O4 Ru1 Cl1 95.54(4) . .
Ru1 Ru1 Cl1 172.352(12) 5_776 .

loop_
_geom_bond_atom_site_label_1
_geom_bond_atom_site_label_2
_geom_bond_distance
_geom_bond_site_symmetry_2
C1 O2 1.270(2) 5_776
C1 O1 1.279(2) .
C1 C2 1.481(3) .
C2 C3 1.389(3) .
C2 C7 1.405(3) .
C3 C4 1.377(3) .
C3 H3 0.93(2) .
C4 C5 1.374(4) .
C4 H4 0.91(2) .
C5 C6 1.381(4) .
C5 H5 0.90(2) .
C6 C7 1.390(3) .
C6 H6 0.93(2) .
C7 C8 1.509(3) .
C8 H8A 0.95(3) .
C8 H8B 0.96(3) .
C8 H8C 0.96(3) .
C9 C10 1.373(4) .
C9 C14 1.396(3) .
C9 C20 1.489(3) .
C10 C11 1.402(4) .
C10 H10 0.94(2) .
C11 C12 1.361(6) .
C11 H11 0.92(3) .
C12 C13 1.351(5) .
C12 H12 0.97(3) .
C13 C14 1.391(4) .
C13 H13 0.98(3) .
C14 C15 1.505(5) .
C15 H15A 0.98(3) .
C15 H15B 0.96(4) .
C15 H15C 0.98(4) .
C20 O4 1.265(2) .
C20 O3 1.270(2) 5_776
Cl1 Ru1 2.5590(4) 2_756
Cl1 Ru1 2.5590(4) .
O1 Ru1 2.0191(13) .
O2 C1 1.270(2) 5_776
O2 Ru1 2.0113(13) .
O3 C20 1.270(2) 5_776
O3 Ru1 2.0125(13) .
O4 Ru1 2.0240(13) .
Ru1 Ru1 2.2875(3) 5_776
